data_7030530
loop_
_publ_author_name
'Ni, Zhong-Hai'
'Tao, Jun'
'Wernsdorfer, Wolfgang'
'Cui, Ai-Li'
'Kou, Hui-Zhong'

_publ_section_title
;
 Supramolecular metallomacrocycles based on trans-dicyanoferrite(III)
 building blocks: synthesis, crystal structure and magnetic properties
;
_journal_coden_ASTM DTARAF
_journal_issue 15
_journal_name_full 'Dalton Transactions'
_journal_page_first 2788
_journal_page_last 2794
_journal_paper_doi 10.1039/b814860k
_journal_year 2009
_chemical_formula_sum 'C76 H72 Br4 Fe2 Mn2 N16 O16'
_chemical_formula_weight 2006.72
_space_group_IT_number 2
_symmetry_cell_setting triclinic
_symmetry_space_group_name_Hall '-P 1'
_symmetry_space_group_name_H-M 'P -1'
_atom_sites_solution_hydrogens geom
_atom_sites_solution_primary direct
_atom_sites_solution_secondary difmap
_audit_creation_method SHELXL-97
_cell_angle_alpha 73.085(6)
_cell_angle_beta 77.852(5)
_cell_angle_gamma 79.133(6)
_cell_formula_units_Z 2
_cell_length_a 15.960(4)
_cell_length_b 15.992(5)
_cell_length_c 18.327(5)
_cell_measurement_reflns_used 4282
_cell_measurement_temperature 297(2)
_cell_measurement_theta_max 25.00
_cell_measurement_theta_min 2.26
_cell_volume 4334(2)
_computing_cell_refinement 'crystalstructure 3.6.0 (Rigaku/MSC, 2004)'
_computing_data_collection 'crystalstructure 3.6.0 (Rigaku/MSC, 2004)'
_computing_data_reduction 'Crystalstructure 2004'
_computing_molecular_graphics 'XP (Sheldrick, 1998)'
_computing_publication_material 'XP (Sheldrick, 1998)'
_computing_structure_refinement 'SHELXL-97 (Sheldrick, 1997)'
_computing_structure_solution 'SHELXS-97 (Sheldrick, 1997)'
_diffrn_ambient_temperature 297(2)
_diffrn_detector_area_resol_mean 0.77
_diffrn_measured_fraction_theta_full 0.985
_diffrn_measured_fraction_theta_max 0.985
_diffrn_measurement_device_type 'Rigaku IP'
_diffrn_measurement_method '\w scans'
_diffrn_radiation_monochromator graphite
_diffrn_radiation_source 'fine-focus sealed tube'
_diffrn_radiation_type MoK\a
_diffrn_radiation_wavelength 0.71073
_diffrn_reflns_av_R_equivalents 0.1379
_diffrn_reflns_av_sigmaI/netI 0.4262
_diffrn_reflns_limit_h_max 18
_diffrn_reflns_limit_h_min -17
_diffrn_reflns_limit_k_max 19
_diffrn_reflns_limit_k_min -11
_diffrn_reflns_limit_l_max 21
_diffrn_reflns_limit_l_min -21
_diffrn_reflns_number 23705
_diffrn_reflns_theta_full 25.00
_diffrn_reflns_theta_max 25.00
_diffrn_reflns_theta_min 2.26
_diffrn_standards_decay_% 0
_exptl_absorpt_coefficient_mu 2.527
_exptl_absorpt_correction_T_max 0.739
_exptl_absorpt_correction_T_min 0.612
_exptl_absorpt_correction_type multi-scan
_exptl_absorpt_process_details 'ABSCOR; Higashi, 1995'
_exptl_crystal_colour 'Dark brown'
_exptl_crystal_density_diffrn 1.538
_exptl_crystal_density_method 'not measured'
_exptl_crystal_description block
_exptl_crystal_F_000 2020
_exptl_crystal_size_max 0.2
_exptl_crystal_size_mid 0.2
_exptl_crystal_size_min 0.15
_refine_diff_density_max 0.925
_refine_diff_density_min -0.506
_refine_diff_density_rms 0.117
_refine_ls_extinction_method none
_refine_ls_goodness_of_fit_ref 1.064
_refine_ls_hydrogen_treatment constr
_refine_ls_matrix_type full
_refine_ls_number_parameters 1045
_refine_ls_number_reflns 15027
_refine_ls_number_restraints 12
_refine_ls_restrained_S_all 1.064
_refine_ls_R_factor_all 0.3047
_refine_ls_R_factor_gt 0.1015
_refine_ls_shift/su_max 0.017
_refine_ls_shift/su_mean 0.000
_refine_ls_structure_factor_coef Fsqd
_refine_ls_weighting_details
; calc
[0.00000+1.00000exp(4.00(sin\q/\l)^2^)]/
[\s^2^(Fo^2^)+0.0000+0.0000*P+(0.0010P)^2^+0.0000sin\q/\l]
where P = 0.33333Fo^2^ + 0.66667Fc^2^
;
_refine_ls_weighting_scheme calc
_refine_ls_wR_factor_gt 0.2374
_refine_ls_wR_factor_ref 0.3351
_reflns_number_gt 4282
_reflns_number_total 15027
_reflns_threshold_expression >2sigma(I)
_cod_duplicate_entry 7000974
_cod_data_source_file b814860k.txt
_cod_data_source_block 4
_cod_depositor_comments
;
The following automatic conversions were performed:

'_symmetry_cell_setting' value 'Triclinic' changed to 'triclinic'
according to
/usr/data/users/saulius/automatic-downloads/retrospective/RSC/lib/dictionaries/cif_core.dic
dictionary named 'cif_core.dic' version 2.4.2 from 2011-04-26.

Automatic conversion script
Id: cif_fix_values 2281 2013-09-26 08:29:07Z andrius 
;
_cod_original_sg_symbol_H-M P-1
_cod_database_code 7030530

loop_
_symmetry_equiv_pos_as_xyz
'x, y, z'
'-x, -y, -z'

loop_
_atom_site_label
_atom_site_type_symbol
_atom_site_fract_x
_atom_site_fract_y
_atom_site_fract_z
_atom_site_U_iso_or_equiv
_atom_site_adp_type
_atom_site_occupancy
_atom_site_symmetry_multiplicity
_atom_site_calc_flag
_atom_site_refinement_flags
Fe1 Fe 0.88977(11) 0.03169(14) 0.16444(11) 0.0417(6) Uani 1 1 d .
Fe2 Fe 0.68302(12) 0.39118(16) 0.53611(11) 0.0473(6) Uani 1 1 d .
Mn1 Mn 1.11121(12) -0.25860(16) 0.16228(11) 0.0447(6) Uani 1 1 d .
Mn2 Mn 0.68611(13) 0.32110(16) 0.18495(12) 0.0469(6) Uani 1 1 d .
Br4 Br 0.79649(13) 0.72384(14) 0.21666(14) 0.0891(7) Uani 1 1 d .
Br3 Br 0.24098(15) 0.3268(3) 0.1427(2) 0.1798(18) Uani 1 1 d .
Br2 Br 0.98932(17) -0.67737(17) 0.17940(18) 0.1182(9) Uani 1 1 d .
Br1 Br 1.56805(12) -0.2126(2) 0.07782(18) 0.1389(12) Uani 1 1 d .
N1 N 1.0142(9) -0.1354(9) 0.1455(7) 0.054(3) Uani 1 1 d .
N2 N 0.7760(8) 0.2140(9) 0.1529(7) 0.053(3) Uani 1 1 d .
N3 N 0.7213(11) 0.3984(13) 0.6910(9) 0.100(6) Uani 1 1 d .
N4 N 0.6114(8) 0.4186(10) 0.3860(8) 0.066(4) Uani 1 1 d .
N5 N 0.8235(7) 0.0117(8) 0.0912(7) 0.051(3) Uani 1 1 d .
N6 N 0.8031(8) -0.0274(9) 0.2387(6) 0.057(4) Uani 1 1 d .
N7 N 0.9350(7) 0.0290(9) 0.2514(7) 0.057(4) Uani 1 1 d .
N8 N 0.9882(7) 0.0987(8) 0.1114(7) 0.048(3) Uani 1 1 d .
N9 N 0.6650(7) 0.5214(9) 0.5164(7) 0.054(3) Uani 1 1 d .
N10 N 0.7951(8) 0.4118(10) 0.4810(7) 0.055(4) Uani 1 1 d .
N11 N 0.7284(7) 0.2740(10) 0.5448(6) 0.056(4) Uani 1 1 d .
N12 N 0.5789(7) 0.3377(9) 0.5971(7) 0.049(3) Uani 1 1 d .
N13 N 1.0274(7) -0.3173(9) 0.2534(7) 0.049(3) Uani 1 1 d .
N14 N 1.1615(6) -0.2136(9) 0.2302(6) 0.048(3) Uani 1 1 d .
N15 N 0.6136(7) 0.2286(9) 0.2574(7) 0.057(4) Uani 1 1 d .
N16 N 0.7545(7) 0.3163(9) 0.2678(6) 0.048(3) Uani 1 1 d .
O1 O 1.0567(7) 0.0506(9) 0.2915(6) 0.079(4) Uani 1 1 d .
O2 O 0.6697(7) -0.0713(9) 0.2537(6) 0.083(4) Uani 1 1 d .
O3 O 0.8772(8) 0.5190(11) 0.4094(8) 0.113(6) Uani 1 1 d .
O4 O 0.6975(9) 0.1307(10) 0.5923(9) 0.103(5) Uani 1 1 d .
O5 O 1.0675(6) -0.3084(8) 0.0994(5) 0.050(3) Uani 1 1 d .
O6 O 1.1911(6) -0.2094(7) 0.0787(5) 0.052(3) Uani 1 1 d .
O7 O 0.7475(6) 0.4118(8) 0.1204(5) 0.061(3) Uani 1 1 d .
O8 O 0.6189(6) 0.3395(8) 0.1076(6) 0.067(3) Uani 1 1 d .
O9 O 0.5863(6) 0.4201(8) 0.2370(6) 0.055(3) Uani 1 1 d .
C52 C 1.0197(8) -0.4319(9) 0.1946(8) 0.039(3) Uani 1 1 d .
C47 C 1.2440(9) -0.2005(10) 0.2149(8) 0.046(4) Uani 1 1 d .
H47A H 1.2649 -0.1842 0.2517 0.056 Uiso 1 1 calc R
C61 C 0.7858(8) 0.6255(14) 0.1889(9) 0.068(5) Uani 1 1 d .
C51 C 1.0034(9) -0.3897(12) 0.2544(9) 0.057(5) Uani 1 1 d .
H51A H 0.9710 -0.4177 0.3004 0.068 Uiso 1 1 calc R
C56 C 1.0646(10) -0.4342(13) 0.0601(9) 0.059(4) Uani 1 1 d .
H56A H 1.0846 -0.4063 0.0089 0.070 Uiso 1 1 calc R
C30 C 0.9060(11) -0.0227(14) 0.3962(9) 0.081(6) Uani 1 1 d .
H30 H 0.9558 -0.0048 0.4021 0.097 Uiso 1 1 calc R
C48 C 1.1130(11) -0.1871(11) 0.2986(9) 0.064(5) Uani 1 1 d .
H48A H 1.0722 -0.1347 0.2828 0.076 Uiso 1 1 calc R
H48B H 1.1525 -0.1724 0.3251 0.076 Uiso 1 1 calc R
C2 C 0.8162(8) 0.1465(11) 0.1546(7) 0.039(4) Uani 1 1 d .
C63 C 0.7731(8) 0.4687(11) 0.2176(8) 0.048(4) Uani 1 1 d .
C57 C 1.0529(9) -0.3918(13) 0.1178(9) 0.055(4) Uani 1 1 d .
C62 C 0.7873(7) 0.5407(11) 0.2396(8) 0.046(4) Uani 1 1 d .
H62A H 0.7980 0.5322 0.2894 0.055 Uiso 1 1 calc R
C41 C 1.2759(8) -0.2101(11) 0.0785(8) 0.051(4) Uani 1 1 d .
C39 C 0.7894(13) 0.0076(13) -0.0281(10) 0.079(6) Uani 1 1 d .
H39A H 0.8047 0.0168 -0.0814 0.094 Uiso 1 1 calc R
C27 C 1.0410(8) 0.0975(10) 0.1598(8) 0.049(4) Uani 1 1 d .
C60 C 0.7737(11) 0.6335(13) 0.1132(10) 0.069(5) Uani 1 1 d .
H60A H 0.7699 0.6890 0.0785 0.082 Uiso 1 1 calc R
C53 C 1.0030(9) -0.5180(11) 0.2110(10) 0.056(4) Uani 1 1 d .
H53A H 0.9825 -0.5459 0.2620 0.067 Uiso 1 1 calc R
C33 C 0.7576(11) -0.0792(12) 0.3818(9) 0.071(5) Uani 1 1 d .
H33A H 0.7095 -0.1008 0.3769 0.085 Uiso 1 1 calc R
C36 C 0.7505(9) -0.0227(10) 0.1292(8) 0.049(4) Uani 1 1 d .
C28 C 1.0119(9) 0.0571(10) 0.2427(8) 0.052(4) Uani 1 1 d .
C35 C 0.7337(9) -0.0436(12) 0.2127(8) 0.058(4) Uani 1 1 d .
C64 C 0.7795(8) 0.3832(10) 0.2708(8) 0.045(4) Uani 1 1 d .
H64A H 0.8058 0.3775 0.3130 0.053 Uiso 1 1 calc R
C58 C 0.7598(9) 0.4803(10) 0.1422(9) 0.045(4) Uani 1 1 d .
C37 C 0.6917(10) -0.0395(12) 0.0884(11) 0.070(5) Uani 1 1 d .
H37A H 0.6399 -0.0601 0.1144 0.085 Uiso 1 1 calc R
C66 C 0.5365(10) 0.3342(11) 0.1171(9) 0.057(4) Uani 1 1 d .
C54 C 1.0142(9) -0.5637(15) 0.1582(13) 0.079(6) Uani 1 1 d .
C46 C 1.3014(9) -0.2092(9) 0.1481(7) 0.042(3) Uani 1 1 d .
C34 C 0.8115(9) -0.0399(10) 0.3151(8) 0.053(4) Uani 1 1 d .
C59 C 0.7673(9) 0.5616(15) 0.0891(10) 0.070(6) Uani 1 1 d .
H59A H 0.7681 0.5675 0.0370 0.084 Uiso 1 1 calc R
C43 C 1.4238(10) -0.2044(11) 0.0071(10) 0.064(5) Uani 1 1 d .
H43 H 1.4633 -0.2026 -0.0384 0.076 Uiso 1 1 calc R
C32 C 0.7725(14) -0.0868(15) 0.4511(11) 0.096(7) Uani 1 1 d .
H32A H 0.7327 -0.1094 0.4941 0.115 Uiso 1 1 calc R
C40 C 0.8428(9) 0.0261(11) 0.0133(8) 0.056(4) Uani 1 1 d .
H40A H 0.8935 0.0491 -0.0128 0.067 Uiso 1 1 calc R
C65 C 0.4943(10) 0.2862(13) 0.1851(12) 0.077(6) Uani 1 1 d .
C26 C 1.1146(9) 0.1429(11) 0.1332(9) 0.056(4) Uani 1 1 d .
H26A H 1.1513 0.1415 0.1669 0.067 Uiso 1 1 calc R
C25 C 1.1303(11) 0.1880(12) 0.0584(11) 0.075(5) Uani 1 1 d .
H25A H 1.1789 0.2170 0.0400 0.090 Uiso 1 1 calc R
C67 C 0.4911(11) 0.3810(11) 0.0592(10) 0.069(5) Uani 1 1 d .
H67A H 0.5204 0.4155 0.0146 0.083 Uiso 1 1 calc R
C24 C 1.0727(10) 0.1918(14) 0.0067(10) 0.079(6) Uani 1 1 d .
H24A H 1.0818 0.2234 -0.0449 0.094 Uiso 1 1 calc R
C31 C 0.8468(14) -0.0617(16) 0.4611(9) 0.100(8) Uani 1 1 d .
H31A H 0.8580 -0.0704 0.5108 0.120 Uiso 1 1 calc R
C55 C 1.0457(10) -0.5183(14) 0.0808(12) 0.073(6) Uani 1 1 d .
H55A H 1.0538 -0.5478 0.0424 0.088 Uiso 1 1 calc R
C38 C 0.7136(13) -0.0243(12) 0.0092(11) 0.074(5) Uani 1 1 d .
H38A H 0.6768 -0.0358 -0.0189 0.089 Uiso 1 1 calc R
C29 C 0.8863(10) -0.0124(11) 0.3229(8) 0.057(4) Uani 1 1 d .
C49 C 1.0631(9) -0.2614(12) 0.3548(8) 0.062(5) Uani 1 1 d .
H49A H 1.1031 -0.3152 0.3675 0.074 Uiso 1 1 calc R
H49B H 1.0377 -0.2448 0.4024 0.074 Uiso 1 1 calc R
C1 C 0.9679(9) -0.0745(12) 0.1510(8) 0.048(4) Uani 1 1 d .
C68 C 0.4026(11) 0.3797(15) 0.0637(13) 0.091(7) Uani 1 1 d .
H68A H 0.3737 0.4100 0.0226 0.109 Uiso 1 1 calc R
C23 C 1.0033(9) 0.1459(11) 0.0379(9) 0.058(4) Uani 1 1 d .
H23A H 0.9645 0.1479 0.0059 0.070 Uiso 1 1 calc R
C42 C 1.3345(9) -0.2055(11) 0.0114(10) 0.064(5) Uani 1 1 d .
H42A H 1.3145 -0.2031 -0.0334 0.077 Uiso 1 1 calc R
C50 C 0.9930(10) -0.2777(12) 0.3192(9) 0.066(5) Uani 1 1 d .
H50A H 0.9567 -0.3168 0.3584 0.079 Uiso 1 1 calc R
H50B H 0.9570 -0.2222 0.3015 0.079 Uiso 1 1 calc R
C70 C 0.5368(11) 0.2272(12) 0.2494(10) 0.070(5) Uani 1 1 d .
H70A H 0.5052 0.1863 0.2864 0.084 Uiso 1 1 calc R
C45 C 1.3921(9) -0.2069(12) 0.1469(10) 0.069(5) Uani 1 1 d .
H45A H 1.4121 -0.2060 0.1907 0.082 Uiso 1 1 calc R
C44 C 1.4482(11) -0.2060(12) 0.0770(13) 0.075(5) Uani 1 1 d .
C73 C 0.7738(11) 0.2314(11) 0.3258(9) 0.066(5) Uani 1 1 d .
H73A H 0.8040 0.2413 0.3626 0.080 Uiso 1 1 calc R
H73B H 0.8119 0.1902 0.2997 0.080 Uiso 1 1 calc R
C72 C 0.6936(11) 0.1907(11) 0.3689(8) 0.062(5) Uani 1 1 d .
H72A H 0.6526 0.2345 0.3896 0.074 Uiso 1 1 calc R
H72B H 0.7090 0.1424 0.4122 0.074 Uiso 1 1 calc R
C71 C 0.6508(10) 0.1568(11) 0.3197(9) 0.059(4) Uani 1 1 d .
H71A H 0.6929 0.1160 0.2961 0.071 Uiso 1 1 calc R
H71B H 0.6050 0.1245 0.3525 0.071 Uiso 1 1 calc R
C74 C 0.4052(12) 0.2812(14) 0.1938(13) 0.095(7) Uani 1 1 d .
H74 H 0.3758 0.2466 0.2383 0.114 Uiso 1 1 calc R
C75 C 0.3622(12) 0.3330(17) 0.1295(16) 0.111(9) Uani 1 1 d .
C76 C 0.5520(16) 0.501(2) 0.1915(18) 0.143(11) Uani 1 1 d .
H76A H 0.5729 0.5010 0.1378 0.171 Uiso 1 1 calc R
H76B H 0.5760 0.5470 0.2013 0.171 Uiso 1 1 calc R
C77 C 0.4552(16) 0.525(2) 0.2014(17) 0.161(13) Uani 1 1 d .
H77A H 0.4409 0.5824 0.1683 0.242 Uiso 1 1 calc R
H77B H 0.4328 0.5248 0.2542 0.242 Uiso 1 1 calc R
H77C H 0.4302 0.4824 0.1878 0.242 Uiso 1 1 calc R
C12 C 0.8590(13) 0.1741(15) 0.5026(10) 0.083(6) Uani 1 1 d .
H12A H 0.8352 0.1220 0.5255 0.100 Uiso 1 1 calc R
C11 C 0.8146(11) 0.2564(14) 0.5049(9) 0.069(5) Uani 1 1 d .
C9 C 0.5899(12) 0.2501(14) 0.6149(10) 0.072(5) Uani 1 1 d .
C8 C 0.5282(13) 0.1977(15) 0.6595(12) 0.088(7) Uani 1 1 d .
H8A H 0.5389 0.1365 0.6709 0.106 Uiso 1 1 calc R
C10 C 0.6778(13) 0.2094(15) 0.5821(11) 0.078(6) Uani 1 1 d .
C4 C 0.6367(9) 0.4076(10) 0.4427(8) 0.051(4) Uani 1 1 d .
C3 C 0.7085(9) 0.3925(11) 0.6346(9) 0.059(5) Uani 1 1 d .
C5 C 0.5009(9) 0.3748(12) 0.6277(9) 0.067(5) Uani 1 1 d .
H5A H 0.4913 0.4359 0.6181 0.081 Uiso 1 1 calc R
C6 C 0.4353(11) 0.3293(15) 0.6714(10) 0.078(6) Uani 1 1 d .
H6A H 0.3826 0.3581 0.6903 0.094 Uiso 1 1 calc R
C7 C 0.4502(16) 0.2417(18) 0.6857(12) 0.101(8) Uani 1 1 d U
H7A H 0.4062 0.2091 0.7145 0.121 Uiso 1 1 calc R
C19 C 0.7380(15) 0.6508(16) 0.4559(14) 0.105(9) Uani 1 1 d U
H19A H 0.7878 0.6753 0.4294 0.126 Uiso 1 1 calc R
C18 C 0.7366(10) 0.5624(15) 0.4734(9) 0.077(6) Uani 1 1 d .
C16 C 0.8488(9) 0.3351(13) 0.4723(8) 0.058(5) Uani 1 1 d .
C21 C 0.5963(12) 0.6627(14) 0.5232(11) 0.078(6) Uani 1 1 d .
H21A H 0.5474 0.6962 0.5430 0.094 Uiso 1 1 calc R
C14 C 0.9831(11) 0.248(2) 0.4249(13) 0.125(12) Uani 1 1 d .
H14A H 1.0388 0.2437 0.3967 0.150 Uiso 1 1 calc R
C15 C 0.9352(10) 0.3299(17) 0.4304(10) 0.088(7) Uani 1 1 d .
H15A H 0.9600 0.3814 0.4067 0.106 Uiso 1 1 calc R
C17 C 0.8099(10) 0.4924(15) 0.4531(9) 0.070(6) Uani 1 1 d .
C20 C 0.6632(16) 0.7035(15) 0.4787(12) 0.095(7) Uani 1 1 d .
H20A H 0.6594 0.7647 0.4638 0.115 Uiso 1 1 calc R
C13 C 0.9446(11) 0.177(2) 0.4619(11) 0.096(9) Uani 1 1 d .
H13A H 0.9779 0.1233 0.4611 0.115 Uiso 1 1 calc R
C22 C 0.5982(12) 0.5762(12) 0.5393(10) 0.068(5) Uani 1 1 d .
H22A H 0.5492 0.5522 0.5689 0.082 Uiso 1 1 calc R
H1WB H 1.2274 -0.3873 0.2234 0.065 Uiso 1 1 d R
H1WA H 1.2436 -0.3825 0.1448 0.065 Uiso 1 1 d R
H9A H 0.6011 0.4266 0.2777 0.065 Uiso 1 1 d R
O1W O 1.2038(6) -0.3828(8) 0.1843(5) 0.057(3) Uani 1 1 d .
O2W O 0.4985(14) 0.0264(15) 0.257(3) 0.31(2) Uani 1 1 d .
O3W O 1.2810(7) -0.4181(9) 0.0431(7) 0.084(4) Uani 1 1 d .
O4W O 0.409(3) 1.004(3) 0.407(3) 0.37(3) Uani 1 1 d .
O5W O 1.2358(14) 0.003(3) 0.288(2) 0.38(3) Uani 1 1 d .
O6W O 0.4618(19) 0.117(2) 0.479(2) 0.270(15) Uani 1 1 d .
O7W O 0.393(4) 0.050(3) 0.1589(19) 0.43(4) Uani 1 1 d .

loop_
_atom_site_aniso_label
_atom_site_aniso_U_11
_atom_site_aniso_U_22
_atom_site_aniso_U_33
_atom_site_aniso_U_23
_atom_site_aniso_U_13
_atom_site_aniso_U_12
Fe1 0.0332(10) 0.0474(14) 0.0417(11) -0.0077(10) -0.0028(8) -0.0086(9)
Fe2 0.0362(10) 0.0639(16) 0.0419(11) -0.0101(11) -0.0090(9) -0.0105(10)
Mn1 0.0364(11) 0.0608(16) 0.0393(12) -0.0125(11) -0.0069(9) -0.0127(11)
Mn2 0.0444(11) 0.0558(16) 0.0452(12) -0.0155(11) -0.0176(10) -0.0033(11)
Br4 0.0797(13) 0.0687(14) 0.1213(17) -0.0218(12) -0.0109(12) -0.0271(11)
Br2 0.1077(17) 0.0853(18) 0.174(2) -0.0658(17) 0.0129(16) -0.0343(15)
Br1 0.0436(10) 0.216(3) 0.182(3) -0.090(2) 0.0034(13) -0.0412(15)
Br3 0.0673(14) 0.238(4) 0.221(3) 0.009(3) -0.0698(19) -0.0463(19)
N8 0.041(6) 0.051(8) 0.050(7) -0.001(6) -0.012(5) -0.013(6)
N5 0.033(6) 0.047(8) 0.067(8) -0.011(6) 0.003(6) -0.012(6)
O5 0.039(5) 0.066(8) 0.052(6) -0.011(5) -0.023(4) -0.014(5)
O6 0.047(5) 0.068(8) 0.052(6) -0.024(5) -0.010(4) -0.014(5)
C52 0.037(7) 0.037(9) 0.047(8) -0.021(7) 0.005(6) -0.008(7)
O7 0.053(6) 0.092(10) 0.029(5) -0.017(6) 0.001(4) 0.003(6)
N6 0.061(8) 0.065(10) 0.039(7) -0.009(6) -0.007(6) 0.001(7)
N16 0.045(7) 0.044(8) 0.047(7) -0.010(6) 0.005(5) -0.008(6)
N7 0.037(6) 0.065(10) 0.064(8) -0.006(7) -0.009(6) -0.011(6)
C47 0.066(10) 0.049(10) 0.039(8) -0.018(7) -0.023(7) -0.017(8)
C61 0.025(7) 0.114(17) 0.052(10) -0.028(10) 0.020(6) -0.002(9)
C51 0.038(8) 0.067(13) 0.058(10) -0.008(9) 0.000(7) -0.009(8)
O8 0.045(6) 0.094(9) 0.073(7) -0.026(6) -0.029(5) -0.005(6)
C56 0.064(10) 0.070(13) 0.044(9) -0.017(9) -0.008(7) -0.012(9)
C30 0.059(10) 0.125(18) 0.051(10) -0.006(11) -0.017(8) -0.013(11)
C48 0.083(11) 0.061(12) 0.065(11) -0.017(9) -0.039(9) -0.021(10)
C2 0.028(6) 0.068(12) 0.031(7) -0.020(7) -0.003(6) -0.022(7)
N14 0.029(6) 0.074(10) 0.026(6) -0.002(6) 0.003(4) 0.001(6)
N13 0.049(7) 0.047(8) 0.056(8) -0.028(6) 0.001(6) -0.009(7)
C63 0.031(7) 0.070(12) 0.047(8) -0.021(8) -0.009(6) -0.009(7)
C57 0.031(7) 0.075(13) 0.065(11) -0.027(10) -0.011(7) -0.002(8)
N2 0.044(7) 0.048(9) 0.065(8) -0.018(7) -0.014(6) 0.011(7)
N15 0.036(6) 0.058(9) 0.081(9) -0.019(7) -0.027(6) 0.006(6)
C62 0.026(7) 0.067(12) 0.043(8) -0.015(8) -0.008(6) 0.002(7)
C41 0.036(7) 0.059(11) 0.062(9) -0.026(8) 0.003(7) -0.010(7)
C39 0.108(15) 0.091(15) 0.052(10) -0.017(10) -0.039(11) -0.025(13)
N1 0.062(8) 0.049(9) 0.055(8) -0.012(7) -0.006(6) -0.025(7)
C27 0.036(7) 0.054(10) 0.064(10) -0.020(8) -0.011(7) -0.012(7)
C60 0.068(11) 0.069(14) 0.068(12) -0.013(10) -0.003(9) -0.025(10)
O1 0.058(6) 0.116(11) 0.068(7) -0.010(7) -0.029(6) -0.029(7)
C53 0.043(8) 0.060(12) 0.068(11) -0.014(9) -0.002(7) -0.026(8)
C33 0.078(11) 0.071(13) 0.053(10) 0.010(9) -0.011(9) -0.025(10)
C36 0.062(9) 0.050(10) 0.039(8) -0.009(7) -0.004(7) -0.027(8)
C28 0.052(9) 0.052(11) 0.047(9) -0.002(8) -0.010(7) -0.009(8)
C35 0.045(8) 0.082(13) 0.050(9) -0.023(9) 0.002(7) -0.019(9)
C64 0.039(7) 0.045(10) 0.050(9) -0.007(8) -0.012(6) -0.010(7)
C58 0.052(8) 0.031(9) 0.061(10) -0.024(8) -0.011(7) -0.001(7)
O2 0.064(7) 0.111(11) 0.071(7) -0.013(7) 0.013(6) -0.048(7)
C37 0.050(9) 0.077(14) 0.087(13) -0.009(10) -0.005(9) -0.041(9)
C66 0.063(10) 0.050(11) 0.060(10) -0.017(8) -0.013(8) -0.006(9)
C54 0.028(8) 0.106(17) 0.097(15) -0.026(14) -0.010(9) 0.003(9)
C46 0.053(8) 0.044(9) 0.037(8) -0.011(7) -0.014(6) -0.017(7)
C34 0.051(9) 0.029(9) 0.053(9) 0.013(7) -0.004(7) 0.011(7)
C59 0.047(9) 0.109(17) 0.055(10) -0.013(11) -0.006(7) -0.030(10)
C43 0.058(10) 0.053(11) 0.081(12) -0.020(9) 0.013(9) -0.031(9)
C32 0.089(14) 0.12(2) 0.057(12) 0.008(12) 0.006(10) -0.035(14)
C40 0.049(8) 0.073(12) 0.042(9) -0.014(8) -0.007(7) -0.006(8)
C65 0.043(9) 0.091(15) 0.109(15) -0.025(12) -0.043(10) -0.003(10)
C26 0.040(8) 0.061(11) 0.070(11) -0.017(9) -0.005(7) -0.018(8)
C25 0.067(11) 0.066(13) 0.089(13) -0.009(10) 0.005(10) -0.040(10)
C67 0.075(11) 0.048(11) 0.086(12) 0.001(9) -0.043(10) -0.010(9)
C24 0.048(9) 0.103(16) 0.074(12) -0.003(11) -0.010(9) -0.017(10)
C31 0.097(15) 0.15(2) 0.033(9) 0.004(11) -0.004(9) -0.018(15)
C55 0.046(9) 0.093(17) 0.097(15) -0.052(13) -0.035(10) 0.019(10)
C38 0.088(13) 0.068(13) 0.089(14) -0.040(11) -0.023(11) -0.023(11)
C29 0.050(9) 0.055(11) 0.052(9) -0.012(8) 0.003(7) 0.009(8)
C49 0.045(8) 0.103(15) 0.039(8) -0.024(9) -0.005(7) -0.007(9)
C1 0.044(8) 0.047(11) 0.046(9) -0.001(8) 0.001(7) -0.015(8)
C68 0.048(10) 0.107(17) 0.125(17) -0.004(14) -0.055(11) -0.025(11)
C23 0.051(9) 0.079(13) 0.054(10) -0.017(9) -0.012(7) -0.027(9)
C42 0.049(9) 0.074(13) 0.070(11) -0.030(9) 0.010(8) -0.012(9)
C50 0.058(9) 0.074(13) 0.052(9) -0.001(9) 0.008(7) -0.014(9)
C70 0.069(11) 0.060(12) 0.089(13) -0.033(10) -0.006(10) -0.013(10)
C45 0.042(8) 0.103(16) 0.075(11) -0.037(11) -0.006(8) -0.027(9)
C44 0.057(10) 0.046(11) 0.125(17) -0.030(11) -0.022(11) 0.003(9)
C73 0.098(13) 0.063(12) 0.054(9) -0.026(9) -0.053(10) 0.013(10)
C72 0.075(10) 0.056(11) 0.047(9) 0.011(8) -0.016(8) -0.022(9)
C71 0.068(10) 0.050(11) 0.058(9) -0.005(8) -0.018(8) -0.007(9)
C74 0.073(12) 0.085(15) 0.133(17) -0.006(13) -0.041(12) -0.037(11)
C75 0.047(11) 0.11(2) 0.17(2) -0.010(17) -0.050(14) -0.010(12)
O9 0.051(6) 0.060(8) 0.060(6) -0.013(6) -0.027(5) -0.004(5)
C76 0.106(19) 0.16(3) 0.20(3) -0.07(2) -0.002(19) -0.08(2)
C77 0.097(19) 0.21(4) 0.20(3) -0.12(3) -0.007(19) 0.02(2)
C4 0.053(8) 0.051(10) 0.039(8) -0.002(7) 0.007(7) -0.014(8)
C3 0.042(8) 0.067(12) 0.054(10) 0.002(9) -0.008(7) -0.007(8)
C5 0.047(9) 0.057(12) 0.076(11) 0.007(9) 0.012(8) -0.019(8)
C12 0.103(15) 0.085(16) 0.063(11) -0.029(10) -0.047(11) 0.035(13)
C11 0.064(11) 0.090(16) 0.050(10) -0.008(10) -0.027(8) 0.003(11)
C9 0.069(11) 0.067(14) 0.081(12) -0.020(11) -0.027(10) 0.008(11)
C8 0.074(13) 0.087(16) 0.108(16) -0.009(13) -0.020(12) -0.042(13)
C10 0.101(16) 0.057(14) 0.084(13) -0.024(11) -0.040(12) 0.006(13)
C6 0.060(10) 0.098(17) 0.070(12) -0.004(12) -0.009(9) -0.024(11)
C7 0.103(17) 0.093(19) 0.091(15) 0.011(14) 0.000(12) -0.049(15)
C19 0.087(15) 0.082(17) 0.138(19) 0.030(15) -0.043(14) -0.064(14)
C18 0.053(10) 0.103(17) 0.055(10) 0.015(10) -0.011(8) -0.022(11)
C16 0.046(9) 0.076(13) 0.044(9) -0.003(9) -0.014(7) -0.005(9)
C21 0.062(11) 0.080(16) 0.093(14) -0.019(12) -0.007(10) -0.020(11)
C14 0.020(9) 0.25(4) 0.100(17) -0.08(2) -0.005(10) 0.032(15)
C15 0.034(9) 0.17(2) 0.070(11) -0.053(13) -0.013(8) 0.000(12)
C17 0.047(9) 0.100(17) 0.045(9) 0.009(10) -0.002(7) -0.014(10)
C20 0.107(17) 0.063(15) 0.095(15) 0.021(12) -0.021(13) -0.020(14)
C13 0.030(10) 0.20(3) 0.072(13) -0.076(16) -0.006(9) 0.023(13)
N4 0.061(8) 0.079(11) 0.059(9) -0.024(8) -0.017(7) 0.008(8)
O4 0.094(10) 0.066(10) 0.140(13) -0.013(9) -0.027(9) -0.006(9)
C22 0.076(12) 0.048(12) 0.085(13) -0.015(10) -0.012(10) -0.023(10)
O3 0.075(8) 0.141(14) 0.094(10) 0.013(9) 0.010(7) -0.042(9)
N3 0.108(12) 0.141(17) 0.068(10) -0.026(10) -0.057(10) -0.014(12)
N12 0.040(7) 0.065(10) 0.055(7) -0.020(7) -0.011(6) -0.024(7)
N10 0.051(7) 0.065(10) 0.044(7) -0.008(7) -0.016(6) 0.003(8)
N11 0.032(6) 0.081(11) 0.043(7) 0.002(7) -0.002(5) -0.012(7)
N9 0.038(6) 0.067(10) 0.061(8) -0.013(7) -0.004(6) -0.023(7)
O1W 0.044(5) 0.090(9) 0.043(5) -0.016(5) -0.014(4) -0.015(5)
O2W 0.116(15) 0.112(18) 0.64(6) -0.08(3) 0.09(3) -0.051(14)
O3W 0.080(8) 0.102(11) 0.075(8) -0.041(7) 0.005(6) -0.016(8)
O5W 0.110(16) 0.39(5) 0.50(5) 0.18(4) -0.10(2) -0.15(2)
O6W 0.21(3) 0.24(3) 0.36(4) -0.15(3) 0.04(3) -0.01(2)
O4W 0.34(4) 0.41(6) 0.44(5) -0.30(5) 0.20(4) -0.21(4)
O7W 0.78(11) 0.33(5) 0.20(3) 0.00(3) -0.15(5) -0.19(6)

loop_
_atom_type_symbol
_atom_type_description
_atom_type_scat_dispersion_real
_atom_type_scat_dispersion_imag
_atom_type_scat_source
C C 0.0033 0.0016 'International Tables Vol C Tables 4.2.6.8 and 6.1.1.4'
H H 0.0000 0.0000 'International Tables Vol C Tables 4.2.6.8 and 6.1.1.4'
N N 0.0061 0.0033 'International Tables Vol C Tables 4.2.6.8 and 6.1.1.4'
O O 0.0106 0.0060 'International Tables Vol C Tables 4.2.6.8 and 6.1.1.4'
Mn Mn 0.3368 0.7283 'International Tables Vol C Tables 4.2.6.8 and 6.1.1.4'
Fe Fe 0.3463 0.8444 'International Tables Vol C Tables 4.2.6.8 and 6.1.1.4'
Br Br -0.2901 2.4595 'International Tables Vol C Tables 4.2.6.8 and 6.1.1.4'

loop_
_geom_angle_atom_site_label_1
_geom_angle_atom_site_label_2
_geom_angle_atom_site_label_3
_geom_angle
N7 Fe1 N6 83.9(5)
N7 Fe1 C1 91.0(6)
N6 Fe1 C1 96.3(6)
N7 Fe1 C2 98.2(5)
N6 Fe1 C2 92.1(5)
C1 Fe1 C2 168.2(5)
N7 Fe1 N8 81.3(5)
N6 Fe1 N8 164.9(5)
C1 Fe1 N8 87.1(5)
C2 Fe1 N8 87.0(5)
N7 Fe1 N5 165.2(5)
N6 Fe1 N5 81.8(5)
C1 Fe1 N5 86.9(6)
C2 Fe1 N5 86.0(5)
N8 Fe1 N5 113.1(5)
O6 Mn1 O5 90.6(4)
O6 Mn1 N14 89.8(4)
O5 Mn1 N14 176.4(5)
O6 Mn1 N13 177.5(5)
O5 Mn1 N13 88.7(5)
N14 Mn1 N13 90.8(5)
O6 Mn1 O1W 89.3(4)
O5 Mn1 O1W 86.2(4)
N14 Mn1 O1W 90.3(4)
N13 Mn1 O1W 88.3(4)
O6 Mn1 N1 93.3(4)
O5 Mn1 N1 94.5(5)
N14 Mn1 N1 89.1(5)
N13 Mn1 N1 89.2(5)
O1W Mn1 N1 177.4(4)
O7 Mn2 O8 88.5(5)
O7 Mn2 N16 87.7(5)
O8 Mn2 N16 173.4(5)
O7 Mn2 N15 176.3(5)
O8 Mn2 N15 91.1(5)
N16 Mn2 N15 92.3(5)
O7 Mn2 N2 96.3(5)
O8 Mn2 N2 96.0(5)
N16 Mn2 N2 89.8(5)
N15 Mn2 N2 87.4(5)
O7 Mn2 O9 91.2(4)
O8 Mn2 O9 88.7(4)
N16 Mn2 O9 86.0(4)
N15 Mn2 O9 85.2(5)
N2 Mn2 O9 171.3(4)
C23 N8 C27 119.4(12)
C23 N8 Fe1 128.3(9)
C27 N8 Fe1 112.3(9)
C36 N5 C40 119.2(13)
C36 N5 Fe1 111.2(9)
C40 N5 Fe1 129.6(10)
C57 O5 Mn1 124.7(9)
C41 O6 Mn1 126.4(9)
C53 C52 C57 117.1(15)
C53 C52 C51 119.5(14)
C57 C52 C51 123.4(15)
C58 O7 Mn2 123.8(9)
C34 N6 C35 126.6(12)
C34 N6 Fe1 114.7(10)
C35 N6 Fe1 118.2(9)
C64 N16 C73 119.8(13)
C64 N16 Mn2 120.5(10)
C73 N16 Mn2 119.7(10)
C28 N7 C29 125.5(13)
C28 N7 Fe1 120.1(10)
C29 N7 Fe1 114.1(10)
N14 C47 C46 125.2(12)
N14 C47 H47A 117.4
C46 C47 H47A 117.4
Mn1 O1W H1WB 110.2
Mn1 O1W H1WA 109.8
H1WB O1W H1WA 108.6
C62 C61 C60 116.6(18)
C62 C61 Br4 123.8(13)
C60 C61 Br4 119.7(15)
N13 C51 C52 128.1(14)
N13 C51 H51A 115.9
C52 C51 H51A 115.9
C66 O8 Mn2 127.3(10)
C55 C56 C57 117.5(16)
C55 C56 H56A 121.3
C57 C56 H56A 121.3
C29 C30 C31 117.2(17)
C29 C30 H30 121.4
C31 C30 H30 121.4
N14 C48 C49 111.5(14)
N14 C48 H48A 109.3
C49 C48 H48A 109.3
N14 C48 H48B 109.3
C49 C48 H48B 109.3
H48A C48 H48B 108.0
N2 C2 Fe1 175.1(12)
C47 N14 C48 113.5(12)
C47 N14 Mn1 121.9(9)
C48 N14 Mn1 124.5(9)
C51 N13 C50 119.3(14)
C51 N13 Mn1 119.7(11)
C50 N13 Mn1 121.0(11)
C62 C63 C58 119.4(14)
C62 C63 C64 119.1(13)
C58 C63 C64 121.3(15)
O5 C57 C56 119.2(15)
O5 C57 C52 118.9(15)
C56 C57 C52 121.7(17)
C2 N2 Mn2 162.7(12)
C70 N15 C71 117.5(14)
C70 N15 Mn2 121.5(11)
C71 N15 Mn2 120.9(9)
C63 C62 C61 121.8(14)
C63 C62 H62A 119.1
C61 C62 H62A 119.1
O6 C41 C42 120.4(14)
O6 C41 C46 118.2(12)
C42 C41 C46 121.2(13)
C38 C39 C40 119.9(16)
C38 C39 H39A 120.0
C40 C39 H39A 120.0
C1 N1 Mn1 166.6(13)
N8 C27 C26 120.9(13)
N8 C27 C28 116.2(12)
C26 C27 C28 122.4(13)
C59 C60 C61 121.9(17)
C59 C60 H60A 119.1
C61 C60 H60A 119.1
C54 C53 C52 124.4(17)
C54 C53 H53A 117.8
C52 C53 H53A 117.8
C32 C33 C34 122.2(18)
C32 C33 H33A 118.9
C34 C33 H33A 118.9
N5 C36 C37 121.0(13)
N5 C36 C35 118.7(13)
C37 C36 C35 120.3(13)
O1 C28 N7 129.5(13)
O1 C28 C27 121.3(13)
N7 C28 C27 109.1(12)
O2 C35 N6 125.1(14)
O2 C35 C36 125.7(15)
N6 C35 C36 109.2(12)
N16 C64 C63 128.1(14)
N16 C64 H64A 116.0
C63 C64 H64A 116.0
O7 C58 C59 120.7(15)
O7 C58 C63 119.8(14)
C59 C58 C63 119.3(16)
C38 C37 C36 118.2(14)
C38 C37 H37A 120.9
C36 C37 H37A 120.9
O8 C66 C67 118.9(15)
O8 C66 C65 121.3(13)
C67 C66 C65 119.7(15)
C53 C54 C55 116(2)
C53 C54 Br2 124.5(15)
C55 C54 Br2 119.7(18)
C47 C46 C41 124.2(12)
C47 C46 C45 117.4(12)
C41 C46 C45 118.0(13)
N6 C34 C29 113.3(13)
N6 C34 C33 128.0(16)
C29 C34 C33 118.5(15)
C60 C59 C58 120.3(16)
C60 C59 H59A 119.9
C58 C59 H59A 119.9
C44 C43 C42 114.8(15)
C44 C43 H43 122.6
C42 C43 H43 122.6
C33 C32 C31 120.7(17)
C33 C32 H32A 119.6
C31 C32 H32A 119.6
N5 C40 C39 121.7(15)
N5 C40 H40A 119.2
C39 C40 H40A 119.2
C66 C65 C74 120.2(16)
C66 C65 C70 125.0(14)
C74 C65 C70 114.3(17)
C25 C26 C27 118.9(14)
C25 C26 H26A 120.6
C27 C26 H26A 120.6
C26 C25 C24 120.6(15)
C26 C25 H25A 119.7
C24 C25 H25A 119.7
C66 C67 C68 123.3(17)
C66 C67 H67A 118.3
C68 C67 H67A 118.3
C23 C24 C25 116.2(15)
C23 C24 H24A 121.9
C25 C24 H24A 121.9
C32 C31 C30 120.5(17)
C32 C31 H31A 119.8
C30 C31 H31A 119.8
C56 C55 C54 123.5(19)
C56 C55 H55A 118.3
C54 C55 H55A 118.3
C39 C38 C37 120.0(16)
C39 C38 H38A 120.0
C37 C38 H38A 120.0
C34 C29 C30 120.7(14)
C34 C29 N7 113.8(13)
C30 C29 N7 125.4(16)
C50 C49 C48 110.9(11)
C50 C49 H49A 109.5
C48 C49 H49A 109.5
C50 C49 H49B 109.5
C48 C49 H49B 109.5
H49A C49 H49B 108.1
N1 C1 Fe1 177.4(15)
C75 C68 C67 116.6(16)
C75 C68 H68A 121.7
C67 C68 H68A 121.7
N8 C23 C24 124.0(14)
N8 C23 H23A 118.0
C24 C23 H23A 118.0
C41 C42 C43 123.1(16)
C41 C42 H42A 118.4
C43 C42 H42A 118.4
N13 C50 C49 112.8(12)
N13 C50 H50A 109.0
C49 C50 H50A 109.0
N13 C50 H50B 109.0
C49 C50 H50B 109.0
H50A C50 H50B 107.8
N15 C70 C65 124.4(16)
N15 C70 H70A 117.8
C65 C70 H70A 117.8
C44 C45 C46 117.2(15)
C44 C45 H45A 121.4
C46 C45 H45A 121.4
C45 C44 C43 125.6(15)
C45 C44 Br1 117.0(14)
C43 C44 Br1 117.3(14)
N16 C73 C72 112.9(12)
N16 C73 H73A 109.0
C72 C73 H73A 109.0
N16 C73 H73B 109.0
C72 C73 H73B 109.0
H73A C73 H73B 107.8
C73 C72 C71 113.5(13)
C73 C72 H72A 108.9
C71 C72 H72A 108.9
C73 C72 H72B 108.9
C71 C72 H72B 108.9
H72A C72 H72B 107.7
N15 C71 C72 113.1(13)
N15 C71 H71A 109.0
C72 C71 H71A 109.0
N15 C71 H71B 109.0
C72 C71 H71B 109.0
H71A C71 H71B 107.8
C65 C74 C75 116.2(18)
C65 C74 H74 121.9
C75 C74 H74 121.9
C68 C75 C74 123.7(17)
C68 C75 Br3 120.4(15)
C74 C75 Br3 115.8(17)
C76 O9 Mn2 122.2(14)
C76 O9 H9A 111.5
Mn2 O9 H9A 110.9
O9 C76 C77 118(2)
O9 C76 H76A 107.7
C77 C76 H76A 107.7
O9 C76 H76B 107.7
C77 C76 H76B 107.7
H76A C76 H76B 107.1
C76 C77 H77A 109.5
C76 C77 H77B 109.5
H77A C77 H77B 109.5
C76 C77 H77C 109.5
H77A C77 H77C 109.5
H77B C77 H77C 109.5
N4 C4 Fe2 177.9(13)
N3 C3 Fe2 175.9(17)
N12 C5 C6 125.0(18)
N12 C5 H5A 117.5
C6 C5 H5A 117.5
C11 C12 C13 113(2)
C11 C12 H12A 123.6
C13 C12 H12A 123.6
C12 C11 C16 124.8(18)
C12 C11 N11 125.9(19)
C16 C11 N11 109.2(17)
N12 C9 C8 124.9(18)
N12 C9 C10 114.3(18)
C8 C9 C10 121(2)
C9 C8 C7 116(2)
C9 C8 H8A 122.0
C7 C8 H8A 122.0
O4 C10 N11 128(2)
O4 C10 C9 122(2)
N11 C10 C9 109.5(18)
C7 C6 C5 117.0(19)
C7 C6 H6A 121.5
C5 C6 H6A 121.5
C6 C7 C8 122(2)
C6 C7 H7A 118.8
C8 C7 H7A 118.8
C18 C19 C20 118.2(19)
C18 C19 H19A 120.9
C20 C19 H19A 120.9
C19 C18 N9 123.5(19)
C19 C18 C17 127.4(18)
N9 C18 C17 109.1(17)
N10 C16 C11 117.1(15)
N10 C16 C15 125.9(18)
C11 C16 C15 116.9(19)
C22 C21 C20 122(2)
C22 C21 H21A 119.1
C20 C21 H21A 119.1
C13 C14 C15 116.3(18)
C13 C14 H14A 121.9
C15 C14 H14A 121.9
C14 C15 C16 121(2)
C14 C15 H15A 119.6
C16 C15 H15A 119.6
O3 C17 N10 126.8(19)
O3 C17 C18 117.2(18)
N10 C17 C18 116.0(15)
C21 C20 C19 118(2)
C21 C20 H20A 121.2
C19 C20 H20A 121.2
C14 C13 C12 128(2)
C14 C13 H13A 115.9
C12 C13 H13A 115.9
N11 Fe2 N10 83.4(6)
N11 Fe2 C4 95.5(6)
N10 Fe2 C4 93.0(5)
N11 Fe2 C3 94.7(6)
N10 Fe2 C3 94.6(5)
C4 Fe2 C3 167.9(6)
N11 Fe2 N9 165.6(5)
N10 Fe2 N9 82.4(6)
C4 Fe2 N9 87.4(6)
C3 Fe2 N9 84.3(6)
N11 Fe2 N12 82.0(5)
N10 Fe2 N12 165.4(6)
C4 Fe2 N12 89.1(5)
C3 Fe2 N12 85.9(5)
N9 Fe2 N12 112.2(5)
C21 C22 N9 124.6(18)
C21 C22 H22A 117.7
N9 C22 H22A 117.7
C9 N12 C5 114.7(14)
C9 N12 Fe2 114.0(12)
C5 N12 Fe2 131.1(12)
C17 N10 C16 128.9(15)
C17 N10 Fe2 117.9(12)
C16 N10 Fe2 113.1(11)
C10 N11 C11 122.7(17)
C10 N11 Fe2 120.0(12)
C11 N11 Fe2 117.0(12)
C22 N9 C18 114.2(16)
C22 N9 Fe2 131.3(11)
C18 N9 Fe2 114.5(12)

loop_
_geom_bond_atom_site_label_1
_geom_bond_atom_site_label_2
_geom_bond_distance
Fe1 N7 1.870(12)
Fe1 N6 1.900(12)
Fe1 C1 1.953(19)
Fe1 C2 1.966(17)
Fe1 N8 1.986(11)
Fe1 N5 2.000(13)
Mn1 O6 1.856(10)
Mn1 O5 1.879(10)
Mn1 N14 1.968(13)
Mn1 N13 2.020(12)
Mn1 O1W 2.229(11)
Mn1 N1 2.252(16)
Mn2 O7 1.874(12)
Mn2 O8 1.878(9)
Mn2 N16 2.024(12)
Mn2 N15 2.037(13)
Mn2 N2 2.154(14)
Mn2 O9 2.291(11)
Br4 C61 1.84(2)
Br2 C54 1.85(2)
Br1 C44 1.899(16)
Br3 C75 1.916(19)
N8 C23 1.334(17)
N8 C27 1.340(17)
N5 C36 1.350(17)
N5 C40 1.355(18)
O5 C57 1.33(2)
O6 C41 1.351(15)
C52 C53 1.39(2)
C52 C57 1.40(2)
C52 C51 1.40(2)
O7 C58 1.330(18)
N6 C34 1.388(18)
N6 C35 1.386(19)
N16 C64 1.230(18)
N16 C73 1.486(18)
N7 C28 1.348(18)
N7 C29 1.422(18)
C47 N14 1.330(16)
C47 C46 1.392(19)
C47 H47A 0.9300
O1W H1WB 0.8565
O1W H1WA 0.8572
C61 C62 1.40(2)
C61 C60 1.41(2)
C51 N13 1.28(2)
C51 H51A 0.9300
O8 C66 1.305(18)
C56 C55 1.36(2)
C56 C57 1.38(2)
C56 H56A 0.9300
C30 C29 1.40(2)
C30 C31 1.42(2)
C30 H30 0.9300
C48 N14 1.46(2)
C48 C49 1.55(2)
C48 H48A 0.9700
C48 H48B 0.9700
C2 N2 1.144(17)
N13 C50 1.48(2)
C63 C62 1.40(2)
C63 C58 1.394(19)
C63 C64 1.43(2)
N15 C70 1.269(19)
N15 C71 1.497(17)
C62 H62A 0.9300
C41 C42 1.37(2)
C41 C46 1.422(19)
C39 C38 1.37(2)
C39 C40 1.37(2)
C39 H39A 0.9300
N1 C1 1.123(18)
C27 C26 1.421(19)
C27 C28 1.479(19)
C60 C59 1.37(3)
C60 H60A 0.9300
O1 C28 1.228(16)
C53 C54 1.34(3)
C53 H53A 0.9300
C33 C32 1.31(2)
C33 C34 1.39(2)
C33 H33A 0.9300
C36 C37 1.42(2)
C36 C35 1.445(19)
C35 O2 1.208(16)
C64 H64A 0.9300
C58 C59 1.39(2)
C37 C38 1.38(2)
C37 H37A 0.9300
C66 C67 1.367(19)
C66 C65 1.37(2)
C54 C55 1.42(2)
C46 C45 1.450(19)
C34 C29 1.39(2)
C59 H59A 0.9300
C43 C44 1.41(2)
C43 C42 1.41(2)
C43 H43 0.9300
C32 C31 1.38(3)
C32 H32A 0.9300
C40 H40A 0.9300
C65 C74 1.41(2)
C65 C70 1.48(2)
C26 C25 1.35(2)
C26 H26A 0.9300
C25 C24 1.43(2)
C25 H25A 0.9300
C67 C68 1.40(2)
C67 H67A 0.9300
C24 C23 1.37(2)
C24 H24A 0.9300
C31 H31A 0.9300
C55 H55A 0.9300
C38 H38A 0.9300
C49 C50 1.50(2)
C49 H49A 0.9700
C49 H49B 0.9700
C68 C75 1.33(3)
C68 H68A 0.9300
C23 H23A 0.9300
C42 H42A 0.9300
C50 H50A 0.9700
C50 H50B 0.9700
C70 H70A 0.9300
C45 C44 1.40(2)
C45 H45A 0.9300
C73 C72 1.51(2)
C73 H73A 0.9700
C73 H73B 0.9700
C72 C71 1.50(2)
C72 H72A 0.9700
C72 H72B 0.9700
C71 H71A 0.9700
C71 H71B 0.9700
C74 C75 1.45(3)
C74 H74 0.9300
O9 C76 1.40(3)
O9 H9A 0.8673
C76 C77 1.51(3)
C76 H76A 0.9700
C76 H76B 0.9700
C77 H77A 0.9600
C77 H77B 0.9600
C77 H77C 0.9600
C4 N4 1.149(17)
C4 Fe2 1.935(16)
C3 N3 1.13(2)
C3 Fe2 1.939(18)
C5 N12 1.356(19)
C5 C6 1.36(2)
C5 H5A 0.9300
C12 C11 1.38(3)
C12 C13 1.41(3)
C12 H12A 0.9300
C11 C16 1.39(2)
C11 N11 1.44(2)
C9 N12 1.33(2)
C9 C8 1.38(3)
C9 C10 1.51(3)
C8 C7 1.38(3)
C8 H8A 0.9300
C10 O4 1.21(2)
C10 N11 1.36(2)
C6 C7 1.33(3)
C6 H6A 0.9300
C7 H7A 0.9300
C19 C18 1.36(3)
C19 C20 1.39(3)
C19 H19A 0.9300
C18 N9 1.400(19)
C18 C17 1.53(3)
C16 N10 1.39(2)
C16 C15 1.43(2)
C21 C22 1.32(2)
C21 C20 1.35(2)
C21 H21A 0.9300
C14 C13 1.32(4)
C14 C15 1.41(3)
C14 H14A 0.9300
C15 H15A 0.9300
C17 O3 1.260(18)
C17 N10 1.29(2)
C20 H20A 0.9300
C13 H13A 0.9300
Fe2 N11 1.850(15)
Fe2 N10 1.897(13)
Fe2 N9 1.982(14)
Fe2 N12 1.985(11)
C22 N9 1.32(2)
C22 H22A 0.9300

loop_
_geom_hbond_atom_site_label_D
_geom_hbond_atom_site_label_H
_geom_hbond_atom_site_label_A
_geom_hbond_distance_DH
_geom_hbond_distance_HA
_geom_hbond_distance_DA
_geom_hbond_angle_DHA
_geom_hbond_site_symmetry_A
O1W H1WB N3 0.856 1.867 2.724(19) 179.36 2_756
O1W H1WA O3W 0.857 2.044 2.789(16) 145.14 .
O9 H9A N4 0.867 1.989 2.835(17) 164.07 .
